data_7114150
loop_
_publ_author_name
'Shiomi, Kimie'
'Breedlove, Brian K.'
'Kitayama, Hiroaki'
'Nishioka, Takanori'
'Kinoshita, Isamu'
'Koga, Nobuaki'
'Isobe, Kiyoshi'

_publ_section_title
;
 Structure and reactivity of a novel parallel thiosulfito (SSO2-S???S???)
 rhodium dinuclear complex
;
_journal_issue 16
_journal_name_full 'Chemical Communications'
_journal_page_first 1756
_journal_paper_doi 10.1039/b204765a
_journal_year 2002
_chemical_formula_moiety 'C22 H34 O2 S2 Rh2 '
_chemical_formula_sum 'C22 H34 O2 Rh2 S2'
_chemical_formula_weight 600.44
_space_group_IT_number 14
_symmetry_cell_setting monoclinic
_symmetry_Int_Tables_number 14
_symmetry_space_group_name_Hall '-P 2yn'
_symmetry_space_group_name_H-M 'P 1 21/n 1'
_audit_creation_date 'Sat Apr  6 13:07:24 2002'
_audit_creation_method 'by teXsan'
_cell_angle_alpha 90
_cell_angle_beta 96.30(1)
_cell_angle_gamma 90
_cell_formula_units_Z 4
_cell_length_a 8.517(6)
_cell_length_b 14.367(6)
_cell_length_c 19.674(5)
_cell_measurement_reflns_used 25
_cell_measurement_temperature 296.2
_cell_measurement_theta_max 15.0
_cell_measurement_theta_min 13.5
_cell_volume 2393(2)
_computing_cell_refinement 'MSC/AFC Diffractometer Control'
_computing_data_collection 'MSC/AFC Diffractometer Control'
_computing_data_reduction 'teXsan Ver. 1.11'
_computing_publication_material 'teXsan Ver. 1.11'
_computing_structure_refinement SHELXL97
_computing_structure_solution SIR92
_diffrn_measurement_device_type 'Rigaku AFC5S'
_diffrn_measurement_method \w-2\q
_diffrn_radiation_type 'Mo K\a'
_diffrn_radiation_wavelength 0.7107
_diffrn_reflns_av_R_equivalents 0.075
_diffrn_reflns_limit_h_max 11
_diffrn_reflns_limit_h_min 0
_diffrn_reflns_limit_k_max 20
_diffrn_reflns_limit_k_min 0
_diffrn_reflns_limit_l_max 27
_diffrn_reflns_limit_l_min -27
_diffrn_reflns_number 7679
_diffrn_reflns_theta_max 30.00
_diffrn_standards_decay_% 0.00
_diffrn_standards_interval_count 150
_diffrn_standards_number 0
_exptl_absorpt_coefficient_mu 1.565
_exptl_absorpt_correction_T_max 0.811
_exptl_absorpt_correction_T_min 0.630
_exptl_absorpt_correction_type analytical
_exptl_absorpt_process_details Tompa_analytical
_exptl_crystal_colour darkred
_exptl_crystal_density_diffrn 1.667
_exptl_crystal_density_method 'not measured'
_exptl_crystal_description plate
_exptl_crystal_size_max 0.500
_exptl_crystal_size_mid 0.400
_exptl_crystal_size_min 0.200
_refine_diff_density_max 1.21
_refine_diff_density_min -1.59
_refine_ls_extinction_coef 0.0000
_refine_ls_extinction_expression Fc^*^=kFc[1+0.001xFc^2^\l^3^/sin(2\q)]^-1/4^
_refine_ls_extinction_method SHELXL
_refine_ls_goodness_of_fit_ref 1.182
_refine_ls_hydrogen_treatment noref
_refine_ls_number_parameters 253
_refine_ls_number_reflns 3205
_refine_ls_R_factor_gt 0.0757
_refine_ls_shift/su_max -0.0020
_refine_ls_structure_factor_coef Fsqd
_refine_ls_weighting_details 'w = 1/[\s^2^(Fo^2^) + (0.0400P)^2^+0.0000P] where P=(Fo^2^+2Fc^2^)/3'
_refine_ls_weighting_scheme calc
_refine_ls_wR_factor_ref 0.1572
_reflns_number_gt 3205
_reflns_number_total 6974
_reflns_threshold_expression >2.0sigma(I)
_cod_data_source_file b204765a.txt
_cod_data_source_block Rh2S2O2
_cod_original_cell_volume 2392(2)
_cod_original_formula_sum 'C22 H34 O2 S2 Rh2 '
_cod_database_code 7114150

loop_
_symmetry_equiv_pos_as_xyz
x,y,z
1/2-x,1/2+y,1/2-z
-x,-y,-z
1/2+x,1/2-y,1/2+z

loop_
_atom_site_label
_atom_site_type_symbol
_atom_site_fract_x
_atom_site_fract_y
_atom_site_fract_z
_atom_site_U_iso_or_equiv
_atom_site_adp_type
_atom_site_occupancy
_atom_site_calc_flag
Rh(1) Rh 0.41203(7) 0.64590(5) 0.70565(3) 0.0355(2) Uani 1.00 d
Rh(2) Rh 0.33021(7) 0.74427(5) 0.59570(3) 0.0343(2) Uani 1.00 d
S(1) S 0.6180(3) 0.7513(2) 0.7195(2) 0.0647(7) Uani 1.00 d
S(2) S 0.5553(3) 0.8328(2) 0.6320(2) 0.0724(9) Uani 1.00 d
O(1) O 0.7711(9) 0.7120(6) 0.7126(5) 0.120(4) Uani 1.00 d
O(2) O 0.619(1) 0.8085(7) 0.7805(5) 0.123(4) Uani 1.00 d
C(1) C 0.275(2) 0.5150(8) 0.7210(6) 0.076(4) Uani 1.00 d
C(2) C 0.438(2) 0.4934(8) 0.7303(7) 0.086(4) Uani 1.00 d
C(3) C 0.507(1) 0.5456(9) 0.7826(6) 0.067(3) Uani 1.00 d
C(4) C 0.391(1) 0.5975(7) 0.8098(5) 0.057(3) Uani 1.00 d
C(5) C 0.249(1) 0.5785(7) 0.7740(5) 0.056(3) Uani 1.00 d
C(6) C 0.146(3) 0.471(1) 0.6719(8) 0.21(1) Uani 1.00 d
C(7) C 0.510(3) 0.420(1) 0.687(1) 0.25(1) Uani 1.00 d
C(8) C 0.679(1) 0.543(1) 0.8112(10) 0.19(1) Uani 1.00 d
C(9) C 0.422(2) 0.658(1) 0.8720(6) 0.152(8) Uani 1.00 d
C(10) C 0.089(2) 0.612(1) 0.7895(9) 0.171(9) Uani 1.00 d
C(11) C 0.092(1) 0.7184(7) 0.5346(5) 0.053(3) Uani 1.00 d
C(12) C 0.104(1) 0.8153(7) 0.5517(5) 0.053(2) Uani 1.00 d
C(13) C 0.236(1) 0.8496(6) 0.5207(5) 0.052(2) Uani 1.00 d
C(14) C 0.301(1) 0.7721(7) 0.4855(4) 0.052(2) Uani 1.00 d
C(15) C 0.210(1) 0.6946(8) 0.4932(5) 0.057(3) Uani 1.00 d
C(16) C -0.042(1) 0.6583(8) 0.5538(6) 0.086(4) Uani 1.00 d
C(17) C -0.002(1) 0.8701(8) 0.5910(6) 0.082(4) Uani 1.00 d
C(18) C 0.289(2) 0.9483(8) 0.5215(7) 0.095(4) Uani 1.00 d
C(19) C 0.437(1) 0.779(1) 0.4428(6) 0.105(5) Uani 1.00 d
C(20) C 0.225(2) 0.6027(10) 0.4619(7) 0.110(5) Uani 1.00 d
C(21) C 0.274(1) 0.7600(6) 0.6922(5) 0.049(2) Uani 1.00 d
C(22) C 0.477(1) 0.6337(6) 0.6098(4) 0.049(2) Uani 1.00 d
H(1) H 0.0507 0.4996 0.6744 0.2207 Uiso 1.00 calc
H(2) H 0.1742 0.4808 0.6237 0.2207 Uiso 1.00 calc
H(3) H 0.1431 0.4063 0.6777 0.2207 Uiso 1.00 calc
H(4) H 0.4631 0.3599 0.6917 0.2306 Uiso 1.00 calc
H(5) H 0.4945 0.4354 0.6384 0.2306 Uiso 1.00 calc
H(6) H 0.6197 0.4160 0.7002 0.2306 Uiso 1.00 calc
H(7) H 0.6869 0.5111 0.8584 0.2104 Uiso 1.00 calc
H(8) H 0.7375 0.4938 0.7861 0.2104 Uiso 1.00 calc
H(9) H 0.7302 0.5945 0.8140 0.2104 Uiso 1.00 calc
H(10) H 0.5293 0.6606 0.8885 0.1507 Uiso 1.00 calc
H(11) H 0.3784 0.7177 0.8650 0.1507 Uiso 1.00 calc
H(12) H 0.3671 0.6292 0.9094 0.1507 Uiso 1.00 calc
H(13) H 0.0936 0.6796 0.7919 0.2017 Uiso 1.00 calc
H(14) H 0.0074 0.5908 0.7626 0.2017 Uiso 1.00 calc
H(15) H 0.0792 0.5937 0.8386 0.2017 Uiso 1.00 calc
H(16) H -0.1434 0.6774 0.5350 0.0966 Uiso 1.00 calc
H(17) H -0.0317 0.5919 0.5377 0.0966 Uiso 1.00 calc
H(18) H -0.0418 0.6517 0.6027 0.0966 Uiso 1.00 calc
H(19) H 0.0507 0.9024 0.6316 0.0908 Uiso 1.00 calc
H(20) H -0.0575 0.9218 0.5644 0.0908 Uiso 1.00 calc
H(21) H -0.0876 0.8353 0.6084 0.0908 Uiso 1.00 calc
H(22) H 0.3158 0.9732 0.5674 0.1026 Uiso 1.00 calc
H(23) H 0.3802 0.9589 0.4974 0.1026 Uiso 1.00 calc
H(24) H 0.2068 0.9904 0.5002 0.1026 Uiso 1.00 calc
H(25) H 0.5154 0.7336 0.4519 0.1324 Uiso 1.00 calc
H(26) H 0.3943 0.7683 0.3926 0.1324 Uiso 1.00 calc
H(27) H 0.4808 0.8392 0.4431 0.1324 Uiso 1.00 calc
H(28) H 0.1311 0.5838 0.4304 0.1314 Uiso 1.00 calc
H(29) H 0.3130 0.5951 0.4340 0.1314 Uiso 1.00 calc
H(30) H 0.2381 0.5505 0.4947 0.1314 Uiso 1.00 calc
H(31) H 0.1629 0.7532 0.6979 0.0582 Uiso 1.00 calc
H(32) H 0.3097 0.8163 0.7152 0.0582 Uiso 1.00 calc
H(33) H 0.5817 0.6403 0.6037 0.0563 Uiso 1.00 calc
H(34) H 0.4372 0.5758 0.5854 0.0563 Uiso 1.00 calc

loop_
_atom_site_aniso_label
_atom_site_aniso_U_11
_atom_site_aniso_U_22
_atom_site_aniso_U_33
_atom_site_aniso_U_12
_atom_site_aniso_U_13
_atom_site_aniso_U_23
Rh(1) 0.0266(3) 0.0384(4) 0.0421(4) 0.0019(3) 0.0060(3) 0.0026(3)
Rh(2) 0.0285(3) 0.0350(4) 0.0398(3) -0.0016(3) 0.0059(3) 0.0016(3)
S(1) 0.038(1) 0.067(2) 0.084(2) -0.017(1) -0.017(1) 0.015(2)
S(2) 0.048(1) 0.066(2) 0.097(2) -0.021(1) -0.018(1) 0.027(2)
O(1) 0.062(5) 0.110(7) 0.187(10) 0.002(5) 0.004(6) 0.059(7)
O(2) 0.119(8) 0.144(8) 0.097(7) -0.043(7) -0.037(6) -0.008(6)
C(1) 0.108(10) 0.051(7) 0.062(7) -0.051(7) -0.019(7) 0.029(6)
C(2) 0.13(1) 0.048(7) 0.090(10) 0.038(8) 0.075(9) 0.030(6)
C(3) 0.033(5) 0.085(8) 0.081(8) 0.005(6) 0.001(5) 0.053(7)
C(4) 0.075(7) 0.054(6) 0.043(6) -0.007(6) 0.006(5) 0.008(5)
C(5) 0.031(5) 0.067(7) 0.073(7) 0.005(5) 0.022(5) 0.023(6)
C(6) 0.33(3) 0.16(2) 0.11(1) -0.18(2) -0.10(1) 0.07(1)
C(7) 0.51(4) 0.07(1) 0.21(2) 0.11(2) 0.25(2) 0.05(1)
C(8) 0.034(7) 0.24(2) 0.29(2) -0.004(10) -0.022(10) 0.21(2)
C(9) 0.28(2) 0.13(1) 0.043(7) -0.07(1) 0.01(1) -0.002(8)
C(10) 0.09(1) 0.24(2) 0.20(2) 0.08(1) 0.10(1) 0.16(2)
C(11) 0.041(5) 0.073(7) 0.043(5) -0.013(5) -0.008(4) 0.004(5)
C(12) 0.036(5) 0.071(7) 0.048(6) 0.011(5) -0.014(4) -0.002(5)
C(13) 0.057(6) 0.041(5) 0.054(6) 0.000(5) -0.009(5) 0.012(5)
C(14) 0.053(6) 0.063(7) 0.039(5) -0.007(5) 0.007(4) 0.000(5)
C(15) 0.047(6) 0.075(7) 0.049(6) 0.008(5) 0.001(5) -0.017(5)
C(16) 0.051(6) 0.089(9) 0.112(10) -0.027(6) -0.011(6) 0.027(8)
C(17) 0.068(7) 0.093(9) 0.082(8) 0.041(7) 0.001(6) -0.014(7)
C(18) 0.106(10) 0.054(7) 0.12(1) -0.015(7) -0.030(8) 0.033(7)
C(19) 0.089(9) 0.16(1) 0.073(8) -0.011(9) 0.044(7) 0.018(9)
C(20) 0.13(1) 0.10(1) 0.095(10) 0.010(10) 0.001(9) -0.044(8)
C(21) 0.052(5) 0.043(5) 0.052(5) 0.008(5) 0.006(4) 0.006(4)
C(22) 0.056(6) 0.041(5) 0.054(5) 0.010(4) 0.023(5) 0.010(4)

loop_
_atom_type_symbol
_atom_type_description
_atom_type_scat_dispersion_real
_atom_type_scat_dispersion_imag
_atom_type_scat_source
Rh Rh -1.118 0.919
;International Tables for Crystallography
(1992, Vol. C, Tables 4.2.6.8 and 6.1.1.4)
;
C C 0.003 0.002
;International Tables for Crystallography
(1992, Vol. C, Tables 4.2.6.8 and 6.1.1.4)
;
H H 0.000 0.000
;International Tables for Crystallography
(1992, Vol. C, Table 6.1.1.4)
;
O O 0.011 0.006
;International Tables for Crystallography
(1992, Vol. C, Tables 4.2.6.8 and 6.1.1.4)
;
S S 0.125 0.123
;International Tables for Crystallography
(1992, Vol. C, Tables 4.2.6.8 and 6.1.1.4)
;

loop_
_geom_angle_atom_site_label_1
_geom_angle_atom_site_label_2
_geom_angle_atom_site_label_3
_geom_angle
_geom_angle_publ_flag
Rh(2) Rh(1) S(1) 82.73(8) yes
Rh(2) Rh(1) C(1) 117.9(3) yes
Rh(2) Rh(1) C(2) 135.7(3) yes
Rh(2) Rh(1) C(3) 167.6(3) yes
Rh(2) Rh(1) C(4) 154.8(3) yes
Rh(2) Rh(1) C(5) 126.8(2) yes
Rh(2) Rh(1) C(21) 49.7(3) yes
Rh(2) Rh(1) C(22) 49.7(2) yes
S(1) Rh(1) C(1) 158.4(3) yes
S(1) Rh(1) C(2) 123.8(4) yes
S(1) Rh(1) C(3) 97.5(3) yes
S(1) Rh(1) C(4) 103.7(3) yes
S(1) Rh(1) C(5) 136.1(3) yes
S(1) Rh(1) C(21) 84.7(3) yes
S(1) Rh(1) C(22) 83.4(3) yes
C(1) Rh(1) C(2) 36.8(5) yes
C(1) Rh(1) C(3) 60.9(4) yes
C(1) Rh(1) C(4) 60.8(4) yes
C(1) Rh(1) C(5) 36.7(4) yes
C(1) Rh(1) C(21) 113.0(4) yes
C(1) Rh(1) C(22) 104.6(4) yes
C(2) Rh(1) C(3) 35.5(5) yes
C(2) Rh(1) C(4) 60.4(4) yes
C(2) Rh(1) C(5) 60.5(5) yes
C(2) Rh(1) C(21) 149.5(5) yes
C(2) Rh(1) C(22) 94.9(4) yes
C(3) Rh(1) C(4) 37.1(4) yes
C(3) Rh(1) C(5) 60.6(4) yes
C(3) Rh(1) C(21) 142.6(4) yes
C(3) Rh(1) C(22) 118.0(4) yes
C(4) Rh(1) C(5) 35.7(4) yes
C(4) Rh(1) C(21) 105.9(4) yes
C(4) Rh(1) C(22) 154.2(4) yes
C(5) Rh(1) C(21) 92.1(4) yes
C(5) Rh(1) C(22) 139.9(4) yes
C(21) Rh(1) C(22) 99.3(4) yes
Rh(1) Rh(2) S(2) 84.63(8) yes
Rh(1) Rh(2) C(11) 119.4(2) yes
Rh(1) Rh(2) C(12) 134.2(2) yes
Rh(1) Rh(2) C(13) 166.0(2) yes
Rh(1) Rh(2) C(14) 155.3(3) yes
Rh(1) Rh(2) C(15) 128.1(3) yes
Rh(1) Rh(2) C(21) 49.7(2) yes
Rh(1) Rh(2) C(22) 50.0(3) yes
S(2) Rh(2) C(11) 154.4(3) yes
S(2) Rh(2) C(12) 120.3(3) yes
S(2) Rh(2) C(13) 93.3(2) yes
S(2) Rh(2) C(14) 101.7(3) yes
S(2) Rh(2) C(15) 135.6(3) yes
S(2) Rh(2) C(21) 85.6(3) yes
S(2) Rh(2) C(22) 85.0(3) yes
C(11) Rh(2) C(12) 36.8(4) yes
C(11) Rh(2) C(13) 61.3(3) yes
C(11) Rh(2) C(14) 60.6(3) yes
C(11) Rh(2) C(15) 35.9(3) yes
C(11) Rh(2) C(21) 103.0(3) yes
C(11) Rh(2) C(22) 116.5(3) yes
C(12) Rh(2) C(13) 37.2(3) yes
C(12) Rh(2) C(14) 62.7(3) yes
C(12) Rh(2) C(15) 61.4(3) yes
C(12) Rh(2) C(21) 91.6(3) yes
C(12) Rh(2) C(22) 153.2(3) yes
C(13) Rh(2) C(14) 38.6(4) yes
C(13) Rh(2) C(15) 61.7(4) yes
C(13) Rh(2) C(21) 116.4(3) yes
C(13) Rh(2) C(22) 143.7(4) yes
C(14) Rh(2) C(15) 35.8(4) yes
C(14) Rh(2) C(21) 153.6(3) yes
C(14) Rh(2) C(22) 106.2(4) yes
C(15) Rh(2) C(21) 137.4(3) yes
C(15) Rh(2) C(22) 95.0(4) yes
C(21) Rh(2) C(22) 99.6(3) yes
Rh(1) S(1) S(2) 98.5(1) yes
Rh(1) S(1) O(1) 114.5(4) yes
Rh(1) S(1) O(2) 113.8(4) yes
S(2) S(1) O(1) 107.0(4) yes
S(2) S(1) O(2) 109.8(4) yes
O(1) S(1) O(2) 112.0(5) yes
Rh(2) S(2) S(1) 94.2(1) yes
Rh(1) C(1) C(2) 71.5(7) yes
Rh(1) C(1) C(5) 71.8(6) yes
Rh(1) C(1) C(6) 127.5(9) yes
C(2) C(1) C(5) 106.0(10) yes
C(2) C(1) C(6) 128(1) yes
C(5) C(1) C(6) 125(1) yes
Rh(1) C(2) C(1) 71.8(6) yes
Rh(1) C(2) C(3) 69.5(7) yes
Rh(1) C(2) C(7) 125(1) yes
C(1) C(2) C(3) 108(1) yes
C(1) C(2) C(7) 121(1) yes
C(3) C(2) C(7) 129(1) yes
Rh(1) C(3) C(2) 75.0(7) yes
Rh(1) C(3) C(4) 71.8(6) yes
Rh(1) C(3) C(8) 123.2(10) yes
C(2) C(3) C(4) 108.8(10) yes
C(2) C(3) C(8) 126(1) yes
C(4) C(3) C(8) 124(1) yes
Rh(1) C(4) C(3) 71.1(6) yes
Rh(1) C(4) C(5) 74.8(6) yes
Rh(1) C(4) C(9) 123.5(8) yes
C(3) C(4) C(5) 108.9(9) yes
C(3) C(4) C(9) 123(1) yes
C(5) C(4) C(9) 127(1) yes
Rh(1) C(5) C(1) 71.5(6) yes
Rh(1) C(5) C(4) 69.5(6) yes
Rh(1) C(5) C(10) 127.8(9) yes
C(1) C(5) C(4) 107.8(9) yes
C(1) C(5) C(10) 124(1) yes
C(4) C(5) C(10) 127(1) yes
Rh(2) C(11) C(12) 71.4(5) yes
Rh(2) C(11) C(15) 72.1(5) yes
Rh(2) C(11) C(16) 128.0(7) yes
C(12) C(11) C(15) 109.7(9) yes
C(12) C(11) C(16) 122.1(9) yes
C(15) C(11) C(16) 127.8(9) yes
Rh(2) C(12) C(11) 71.8(5) yes
Rh(2) C(12) C(13) 68.9(5) yes
Rh(2) C(12) C(17) 125.5(6) yes
C(11) C(12) C(13) 105.8(8) yes
C(11) C(12) C(17) 127.6(9) yes
C(13) C(12) C(17) 126.5(9) yes
Rh(2) C(13) C(12) 73.9(5) yes
Rh(2) C(13) C(14) 70.3(5) yes
Rh(2) C(13) C(18) 124.1(7) yes
C(12) C(13) C(14) 107.5(8) yes
C(12) C(13) C(18) 125.2(9) yes
C(14) C(13) C(18) 127.2(9) yes
Rh(2) C(14) C(13) 71.1(5) yes
Rh(2) C(14) C(15) 75.4(5) yes
Rh(2) C(14) C(19) 123.7(7) yes
C(13) C(14) C(15) 108.4(8) yes
C(13) C(14) C(19) 124.9(9) yes
C(15) C(14) C(19) 126.4(10) yes
Rh(2) C(15) C(11) 72.0(5) yes
Rh(2) C(15) C(14) 68.7(5) yes
Rh(2) C(15) C(20) 127.0(8) yes
C(11) C(15) C(14) 108.5(9) yes
C(11) C(15) C(20) 124(1) yes
C(14) C(15) C(20) 127(1) yes
Rh(1) C(21) Rh(2) 80.6(3) yes
Rh(1) C(22) Rh(2) 80.3(3) yes

loop_
_geom_bond_atom_site_label_1
_geom_bond_atom_site_label_2
_geom_bond_distance
_geom_bond_publ_flag
Rh(1) Rh(2) 2.6137(9) yes
Rh(1) S(1) 2.311(3) yes
Rh(1) C(1) 2.25(1) yes
Rh(1) C(2) 2.25(1) yes
Rh(1) C(3) 2.18(1) yes
Rh(1) C(4) 2.190(9) yes
Rh(1) C(5) 2.26(1) yes
Rh(1) C(21) 2.020(9) yes
Rh(1) C(22) 2.031(9) yes
Rh(2) S(2) 2.346(3) yes
Rh(2) C(11) 2.274(9) yes
Rh(2) C(12) 2.269(9) yes
Rh(2) C(13) 2.203(9) yes
Rh(2) C(14) 2.192(9) yes
Rh(2) C(15) 2.276(9) yes
Rh(2) C(21) 2.022(9) yes
Rh(2) C(22) 2.021(9) yes
S(1) S(2) 2.102(4) yes
S(1) O(1) 1.441(9) yes
S(1) O(2) 1.455(10) yes
C(1) C(2) 1.42(2) yes
C(1) C(5) 1.42(2) yes
C(1) C(6) 1.51(2) yes
C(2) C(3) 1.35(2) yes
C(2) C(7) 1.52(2) yes
C(3) C(4) 1.39(2) yes
C(3) C(8) 1.51(2) yes
C(4) C(5) 1.36(1) yes
C(4) C(9) 1.50(2) yes
C(5) C(10) 1.51(2) yes
C(11) C(12) 1.43(1) yes
C(11) C(15) 1.40(1) yes
C(11) C(16) 1.51(1) yes
C(12) C(13) 1.43(1) yes
C(12) C(17) 1.47(2) yes
C(13) C(14) 1.45(1) yes
C(13) C(18) 1.49(1) yes
C(14) C(15) 1.38(1) yes
C(14) C(19) 1.50(2) yes
C(15) C(20) 1.47(2) yes

loop_
_geom_contact_atom_site_label_1
_geom_contact_atom_site_label_2
_geom_contact_distance
_geom_contact_site_symmetry_2
Rh(1) Rh(2) 2.6137(9) .
O(1) C(10) 3.28(2) 1_655
O(2) C(6) 3.45(2) 2_556
O(2) C(7) 3.54(3) 2_656
C(3) C(17) 3.55(2) 2_546
C(8) C(17) 3.58(2) 2_546

loop_
_geom_torsion_atom_site_label_1
_geom_torsion_atom_site_label_2
_geom_torsion_atom_site_label_3
_geom_torsion_atom_site_label_4
_geom_torsion
_geom_torsion_publ_flag
Rh(1) Rh(2) S(2) S(1) 0.4(1) yes
Rh(1) Rh(2) C(11) C(12) 125.6(5) yes
Rh(1) Rh(2) C(11) C(15) -115.5(5) yes
Rh(1) Rh(2) C(11) C(16) 9.0(10) yes
Rh(1) Rh(2) C(12) C(11) -81.0(6) yes
Rh(1) Rh(2) C(12) C(13) 163.3(4) yes
Rh(1) Rh(2) C(12) C(17) 42(1) yes
Rh(1) Rh(2) C(13) C(12) -58(1) yes
Rh(1) Rh(2) C(13) C(14) -174.4(8) yes
Rh(1) Rh(2) C(13) C(18) 63(1) yes
Rh(1) Rh(2) C(14) C(13) 176.8(5) yes
Rh(1) Rh(2) C(14) C(15) 61.1(9) yes
Rh(1) Rh(2) C(14) C(19) -63(1) yes
Rh(1) Rh(2) C(15) C(11) 88.8(6) yes
Rh(1) Rh(2) C(15) C(14) -152.2(5) yes
Rh(1) Rh(2) C(15) C(20) -31(1) yes
Rh(1) S(1) S(2) Rh(2) -0.5(1) yes
Rh(1) C(1) C(2) C(3) 60.1(9) yes
Rh(1) C(1) C(2) C(7) -121(1) yes
Rh(1) C(1) C(5) C(4) -60.3(7) yes
Rh(1) C(1) C(5) C(10) 123(1) yes
Rh(1) C(2) C(1) C(5) -63.9(8) yes
Rh(1) C(2) C(1) C(6) 123(1) yes
Rh(1) C(2) C(3) C(4) 64.3(8) yes
Rh(1) C(2) C(3) C(8) -120(1) yes
Rh(1) C(3) C(2) C(1) -61.6(8) yes
Rh(1) C(3) C(2) C(7) 120(1) yes
Rh(1) C(3) C(4) C(5) 65.8(7) yes
Rh(1) C(3) C(4) C(9) -118(1) yes
Rh(1) C(4) C(3) C(2) -66.4(9) yes
Rh(1) C(4) C(3) C(8) 118(1) yes
Rh(1) C(4) C(5) C(1) 61.6(8) yes
Rh(1) C(4) C(5) C(10) -122(1) yes
Rh(1) C(5) C(1) C(2) 63.7(8) yes
Rh(1) C(5) C(1) C(6) -123(1) yes
Rh(1) C(5) C(4) C(3) -63.4(8) yes
Rh(1) C(5) C(4) C(9) 120(1) yes
Rh(1) C(21) Rh(2) S(2) -86.7(2) yes
Rh(1) C(21) Rh(2) C(11) 117.7(3) yes
Rh(1) C(21) Rh(2) C(12) 153.1(3) yes
Rh(1) C(21) Rh(2) C(13) -178.2(3) yes
Rh(1) C(21) Rh(2) C(14) 165.8(6) yes
Rh(1) C(21) Rh(2) C(15) 105.8(5) yes
Rh(1) C(21) Rh(2) C(22) -2.5(3) yes
Rh(1) C(22) Rh(2) S(2) 87.2(2) yes
Rh(1) C(22) Rh(2) C(11) -107.3(3) yes
Rh(1) C(22) Rh(2) C(12) -110.9(7) yes
Rh(1) C(22) Rh(2) C(13) 175.9(4) yes
Rh(1) C(22) Rh(2) C(14) -172.1(3) yes
Rh(1) C(22) Rh(2) C(15) -137.4(3) yes
Rh(1) C(22) Rh(2) C(21) 2.5(3) yes
Rh(2) Rh(1) S(1) S(2) 0.5(1) yes
Rh(2) Rh(1) S(1) O(1) -112.7(5) yes
Rh(2) Rh(1) S(1) O(2) 116.5(4) yes
Rh(2) Rh(1) C(1) C(2) 130.2(6) yes
Rh(2) Rh(1) C(1) C(5) -115.1(5) yes
Rh(2) Rh(1) C(1) C(6) 5(1) yes
Rh(2) Rh(1) C(2) C(1) -75.2(9) yes
Rh(2) Rh(1) C(2) C(3) 166.2(5) yes
Rh(2) Rh(1) C(2) C(7) 41(1) yes
Rh(2) Rh(1) C(3) C(2) -50(1) yes
Rh(2) Rh(1) C(3) C(4) -166.8(10) yes
Rh(2) Rh(1) C(3) C(8) 72(1) yes
Rh(2) Rh(1) C(4) C(3) 173.4(5) yes
Rh(2) Rh(1) C(4) C(5) 56.8(9) yes
Rh(2) Rh(1) C(4) C(9) -68(1) yes
Rh(2) Rh(1) C(5) C(1) 88.4(6) yes
Rh(2) Rh(1) C(5) C(4) -153.5(5) yes
Rh(2) Rh(1) C(5) C(10) -31(1) yes
Rh(2) S(2) S(1) O(1) 118.5(4) yes
Rh(2) S(2) S(1) O(2) -119.7(4) yes
Rh(2) C(11) C(12) C(13) 60.8(6) yes
Rh(2) C(11) C(12) C(17) -121.3(9) yes
Rh(2) C(11) C(15) C(14) -59.3(6) yes
Rh(2) C(11) C(15) C(20) 122(1) yes
Rh(2) C(12) C(11) C(15) -62.3(6) yes
Rh(2) C(12) C(11) C(16) 123.7(9) yes
Rh(2) C(12) C(13) C(14) 62.7(6) yes
Rh(2) C(12) C(13) C(18) -120.7(10) yes
Rh(2) C(13) C(12) C(11) -62.8(6) yes
Rh(2) C(13) C(12) C(17) 119.3(9) yes
Rh(2) C(13) C(14) C(15) 66.8(6) yes
Rh(2) C(13) C(14) C(19) -118.4(9) yes
Rh(2) C(14) C(13) C(12) -65.1(6) yes
Rh(2) C(14) C(13) C(18) 118.4(10) yes
Rh(2) C(14) C(15) C(11) 61.3(6) yes
Rh(2) C(14) C(15) C(20) -121(1) yes
Rh(2) C(15) C(11) C(12) 61.9(6) yes
Rh(2) C(15) C(11) C(16) -124.6(10) yes
Rh(2) C(15) C(14) C(13) -63.9(6) yes
Rh(2) C(15) C(14) C(19) 121.4(10) yes
Rh(2) C(21) Rh(1) S(1) 84.9(2) yes
Rh(2) C(21) Rh(1) C(1) -107.8(4) yes
Rh(2) C(21) Rh(1) C(2) -114.3(8) yes
Rh(2) C(21) Rh(1) C(3) -179.5(5) yes
Rh(2) C(21) Rh(1) C(4) -172.3(3) yes
Rh(2) C(21) Rh(1) C(5) -138.9(3) yes
Rh(2) C(21) Rh(1) C(22) 2.5(3) yes
Rh(2) C(22) Rh(1) S(1) -86.0(2) yes
Rh(2) C(22) Rh(1) C(1) 114.4(4) yes
Rh(2) C(22) Rh(1) C(2) 150.5(4) yes
Rh(2) C(22) Rh(1) C(3) 178.9(3) yes
Rh(2) C(22) Rh(1) C(4) 166.0(7) yes
Rh(2) C(22) Rh(1) C(5) 102.2(5) yes
Rh(2) C(22) Rh(1) C(21) -2.5(3) yes
S(1) Rh(1) Rh(2) S(2) -0.4(1) yes
S(1) Rh(1) Rh(2) C(11) -171.2(3) yes
S(1) Rh(1) Rh(2) C(12) -128.4(4) yes
S(1) Rh(1) Rh(2) C(13) -82.4(10) yes
S(1) Rh(1) Rh(2) C(14) 105.9(6) yes
S(1) Rh(1) Rh(2) C(15) 146.6(3) yes
S(1) Rh(1) Rh(2) C(21) -89.2(3) yes
S(1) Rh(1) Rh(2) C(22) 87.5(3) yes
S(1) Rh(1) C(1) C(2) -31(1) yes
S(1) Rh(1) C(1) C(5) 83(1) yes
S(1) Rh(1) C(1) C(6) -155(1) yes
S(1) Rh(1) C(2) C(1) 166.8(5) yes
S(1) Rh(1) C(2) C(3) 48.3(9) yes
S(1) Rh(1) C(2) C(7) -76(1) yes
S(1) Rh(1) C(3) C(2) -141.3(8) yes
S(1) Rh(1) C(3) C(4) 102.7(6) yes
S(1) Rh(1) C(3) C(8) -17(1) yes
S(1) Rh(1) C(4) C(3) -84.4(6) yes
S(1) Rh(1) C(4) C(5) 159.0(5) yes
S(1) Rh(1) C(4) C(9) 34(1) yes
S(1) Rh(1) C(5) C(1) -148.2(5) yes
S(1) Rh(1) C(5) C(4) -30.2(7) yes
S(1) Rh(1) C(5) C(10) 91(1) yes
S(1) S(2) Rh(2) C(11) 161.5(6) yes
S(1) S(2) Rh(2) C(12) 139.6(3) yes
S(1) S(2) Rh(2) C(13) 166.6(3) yes
S(1) S(2) Rh(2) C(14) -155.3(3) yes
S(1) S(2) Rh(2) C(15) -141.8(4) yes
S(1) S(2) Rh(2) C(21) 50.3(3) yes
S(1) S(2) Rh(2) C(22) -49.8(3) yes
S(2) Rh(2) Rh(1) C(1) -173.6(4) yes
S(2) Rh(2) Rh(1) C(2) -132.7(6) yes
S(2) Rh(2) Rh(1) C(3) -92(1) yes
S(2) Rh(2) Rh(1) C(4) 106.3(6) yes
S(2) Rh(2) Rh(1) C(5) 143.9(3) yes
S(2) Rh(2) Rh(1) C(21) 88.8(3) yes
S(2) Rh(2) Rh(1) C(22) -87.9(3) yes
S(2) Rh(2) C(11) C(12) -32.6(9) yes
S(2) Rh(2) C(11) C(15) 86.3(8) yes
S(2) Rh(2) C(11) C(16) -149.3(7) yes
S(2) Rh(2) C(12) C(11) 164.4(4) yes
S(2) Rh(2) C(12) C(13) 48.6(6) yes
S(2) Rh(2) C(12) C(17) -71.9(9) yes
S(2) Rh(2) C(13) C(12) -139.5(5) yes
S(2) Rh(2) C(13) C(14) 104.6(5) yes
S(2) Rh(2) C(13) C(18) -17.5(9) yes
S(2) Rh(2) C(14) C(13) -80.5(5) yes
S(2) Rh(2) C(14) C(15) 163.8(5) yes
S(2) Rh(2) C(14) C(19) 39.4(9) yes
S(2) Rh(2) C(15) C(11) -142.0(5) yes
S(2) Rh(2) C(15) C(14) -23.1(7) yes
S(2) Rh(2) C(15) C(20) 98(1) yes
S(2) S(1) Rh(1) C(1) 163.8(8) yes
S(2) S(1) Rh(1) C(2) 142.0(4) yes
S(2) S(1) Rh(1) C(3) 168.0(3) yes
S(2) S(1) Rh(1) C(4) -154.7(3) yes
S(2) S(1) Rh(1) C(5) -137.2(4) yes
S(2) S(1) Rh(1) C(21) -49.6(3) yes
S(2) S(1) Rh(1) C(22) 50.5(3) yes
O(1) S(1) Rh(1) C(1) 50.7(10) yes
O(1) S(1) Rh(1) C(2) 28.9(6) yes
O(1) S(1) Rh(1) C(3) 54.8(6) yes
O(1) S(1) Rh(1) C(4) 92.1(5) yes
O(1) S(1) Rh(1) C(5) 109.7(6) yes
O(1) S(1) Rh(1) C(21) -162.7(5) yes
O(1) S(1) Rh(1) C(22) -62.7(5) yes
O(2) S(1) Rh(1) C(1) -80.1(10) yes
O(2) S(1) Rh(1) C(2) -101.9(6) yes
O(2) S(1) Rh(1) C(3) -75.9(5) yes
O(2) S(1) Rh(1) C(4) -38.6(5) yes
O(2) S(1) Rh(1) C(5) -21.1(6) yes
O(2) S(1) Rh(1) C(21) 66.5(5) yes
O(2) S(1) Rh(1) C(22) 166.6(5) yes
C(1) Rh(1) Rh(2) C(11) 15.7(5) yes
C(1) Rh(1) Rh(2) C(12) 58.5(5) yes
C(1) Rh(1) Rh(2) C(13) 104(1) yes
C(1) Rh(1) Rh(2) C(14) -67.3(7) yes
C(1) Rh(1) Rh(2) C(15) -26.6(5) yes
C(1) Rh(1) Rh(2) C(21) 97.6(5) yes
C(1) Rh(1) Rh(2) C(22) -85.6(5) yes
C(1) Rh(1) C(2) C(3) -118(1) yes
C(1) Rh(1) C(2) C(7) 116(1) yes
C(1) Rh(1) C(3) C(2) 37.0(8) yes
C(1) Rh(1) C(3) C(4) -79.0(7) yes
C(1) Rh(1) C(3) C(8) 160(1) yes
C(1) Rh(1) C(4) C(3) 79.4(7) yes
C(1) Rh(1) C(4) C(5) -37.2(6) yes
C(1) Rh(1) C(4) C(9) -162(1) yes
C(1) Rh(1) C(5) C(4) 118.0(9) yes
C(1) Rh(1) C(5) C(10) -120(1) yes
C(1) C(2) Rh(1) C(3) 118(1) yes
C(1) C(2) Rh(1) C(4) 79.9(8) yes
C(1) C(2) Rh(1) C(5) 38.7(6) yes
C(1) C(2) Rh(1) C(21) 10(1) yes
C(1) C(2) Rh(1) C(22) -107.8(7) yes
C(1) C(2) C(3) C(4) 2(1) yes
C(1) C(2) C(3) C(8) 178(1) yes
C(1) C(5) Rh(1) C(2) -38.7(7) yes
C(1) C(5) Rh(1) C(3) -79.7(7) yes
C(1) C(5) Rh(1) C(4) -118.0(9) yes
C(1) C(5) Rh(1) C(21) 127.2(6) yes
C(1) C(5) Rh(1) C(22) 19.9(9) yes
C(1) C(5) C(4) C(3) -1(1) yes
C(1) C(5) C(4) C(9) -177(1) yes
C(2) Rh(1) Rh(2) C(11) 56.6(7) yes
C(2) Rh(1) Rh(2) C(12) 99.3(7) yes
C(2) Rh(1) Rh(2) C(13) 145(1) yes
C(2) Rh(1) Rh(2) C(14) -26.4(8) yes
C(2) Rh(1) Rh(2) C(15) 14.3(7) yes
C(2) Rh(1) Rh(2) C(21) 138.5(7) yes
C(2) Rh(1) Rh(2) C(22) -44.7(7) yes
C(2) Rh(1) C(1) C(5) 114.6(9) yes
C(2) Rh(1) C(1) C(6) -124(1) yes
C(2) Rh(1) C(3) C(4) -116(1) yes
C(2) Rh(1) C(3) C(8) 123(1) yes
C(2) Rh(1) C(4) C(3) 36.9(7) yes
C(2) Rh(1) C(4) C(5) -79.6(7) yes
C(2) Rh(1) C(4) C(9) 155(1) yes
C(2) Rh(1) C(5) C(4) 79.3(7) yes
C(2) Rh(1) C(5) C(10) -159(1) yes
C(2) C(1) Rh(1) C(3) -35.8(7) yes
C(2) C(1) Rh(1) C(4) -78.5(8) yes
C(2) C(1) Rh(1) C(5) -114.6(9) yes
C(2) C(1) Rh(1) C(21) -174.5(7) yes
C(2) C(1) Rh(1) C(22) 78.5(7) yes
C(2) C(1) C(5) C(4) 3(1) yes
C(2) C(1) C(5) C(10) -172(1) yes
C(2) C(3) Rh(1) C(4) 116(1) yes
C(2) C(3) Rh(1) C(5) 79.3(8) yes
C(2) C(3) Rh(1) C(21) 127.6(9) yes
C(2) C(3) Rh(1) C(22) -54.7(9) yes
C(2) C(3) C(4) C(5) 0(1) yes
C(2) C(3) C(4) C(9) 175(1) yes
C(3) Rh(1) Rh(2) C(11) 96(1) yes
C(3) Rh(1) Rh(2) C(12) 139(1) yes
C(3) Rh(1) Rh(2) C(13) -174(1) yes
C(3) Rh(1) Rh(2) C(14) 13(1) yes
C(3) Rh(1) Rh(2) C(15) 54(1) yes
C(3) Rh(1) Rh(2) C(21) 178(1) yes
C(3) Rh(1) Rh(2) C(22) -4(1) yes
C(3) Rh(1) C(1) C(5) 78.9(6) yes
C(3) Rh(1) C(1) C(6) -160(1) yes
C(3) Rh(1) C(2) C(7) -125(1) yes
C(3) Rh(1) C(4) C(5) -116.6(9) yes
C(3) Rh(1) C(4) C(9) 118(1) yes
C(3) Rh(1) C(5) C(4) 38.3(6) yes
C(3) Rh(1) C(5) C(10) 159(1) yes
C(3) C(2) Rh(1) C(4) -38.6(7) yes
C(3) C(2) Rh(1) C(5) -79.9(8) yes
C(3) C(2) Rh(1) C(21) -108.5(9) yes
C(3) C(2) Rh(1) C(22) 133.7(8) yes
C(3) C(2) C(1) C(5) -3(1) yes
C(3) C(2) C(1) C(6) -176(1) yes
C(3) C(4) Rh(1) C(5) 116.6(9) yes
C(3) C(4) Rh(1) C(21) -172.8(6) yes
C(3) C(4) Rh(1) C(22) 19(1) yes
C(3) C(4) C(5) C(10) 174(1) yes
C(4) Rh(1) Rh(2) C(11) -64.4(7) yes
C(4) Rh(1) Rh(2) C(12) -21.6(7) yes
C(4) Rh(1) Rh(2) C(13) 24(1) yes
C(4) Rh(1) Rh(2) C(14) -147.3(9) yes
C(4) Rh(1) Rh(2) C(15) -106.7(7) yes
C(4) Rh(1) Rh(2) C(21) 17.5(7) yes
C(4) Rh(1) Rh(2) C(22) -165.7(7) yes
C(4) Rh(1) C(1) C(5) 36.1(6) yes
C(4) Rh(1) C(1) C(6) 156(1) yes
C(4) Rh(1) C(2) C(7) -163(1) yes
C(4) Rh(1) C(3) C(8) -120(1) yes
C(4) Rh(1) C(5) C(10) 121(1) yes
C(4) C(3) Rh(1) C(5) -36.7(6) yes
C(4) C(3) Rh(1) C(21) 11.5(9) yes
C(4) C(3) Rh(1) C(22) -170.8(6) yes
C(4) C(3) C(2) C(7) -175(1) yes
C(4) C(5) Rh(1) C(21) -114.8(6) yes
C(4) C(5) Rh(1) C(22) 138.0(6) yes
C(4) C(5) C(1) C(6) 176(1) yes
C(5) Rh(1) Rh(2) C(11) -26.9(4) yes
C(5) Rh(1) Rh(2) C(12) 15.9(5) yes
C(5) Rh(1) Rh(2) C(13) 61(1) yes
C(5) Rh(1) Rh(2) C(14) -109.8(7) yes
C(5) Rh(1) Rh(2) C(15) -69.1(5) yes
C(5) Rh(1) Rh(2) C(21) 55.1(5) yes
C(5) Rh(1) Rh(2) C(22) -128.2(5) yes
C(5) Rh(1) C(1) C(6) 120(1) yes
C(5) Rh(1) C(2) C(7) 155(1) yes
C(5) Rh(1) C(3) C(8) -156(1) yes
C(5) Rh(1) C(4) C(9) -124(1) yes
C(5) C(1) Rh(1) C(21) -59.9(7) yes
C(5) C(1) Rh(1) C(22) -166.9(6) yes
C(5) C(1) C(2) C(7) 174(1) yes
C(5) C(4) Rh(1) C(21) 70.7(6) yes
C(5) C(4) Rh(1) C(22) -97.6(10) yes
C(5) C(4) C(3) C(8) -175(1) yes
C(6) C(1) Rh(1) C(21) 60(1) yes
C(6) C(1) Rh(1) C(22) -46(1) yes
C(6) C(1) C(2) C(7) 2(2) yes
C(6) C(1) C(5) C(10) 0(1) yes
C(7) C(2) Rh(1) C(21) 126(1) yes
C(7) C(2) Rh(1) C(22) 8(1) yes
C(7) C(2) C(3) C(8) 0(2) yes
C(8) C(3) Rh(1) C(21) -108(1) yes
C(8) C(3) Rh(1) C(22) 69(1) yes
C(8) C(3) C(4) C(9) 0(1) yes
C(9) C(4) Rh(1) C(21) -54(1) yes
C(9) C(4) Rh(1) C(22) 137(1) yes
C(9) C(4) C(5) C(10) -1(1) yes
C(10) C(5) Rh(1) C(21) 6(1) yes
C(10) C(5) Rh(1) C(22) -100(1) yes
C(11) Rh(2) Rh(1) C(21) -81.9(4) yes
C(11) Rh(2) Rh(1) C(22) 101.3(4) yes
C(11) Rh(2) C(12) C(13) -115.8(8) yes
C(11) Rh(2) C(12) C(17) 123(1) yes
C(11) Rh(2) C(13) C(12) 38.0(5) yes
C(11) Rh(2) C(13) C(14) -77.9(6) yes
C(11) Rh(2) C(13) C(18) 159(1) yes
C(11) Rh(2) C(14) C(13) 79.7(6) yes
C(11) Rh(2) C(14) C(15) -36.1(6) yes
C(11) Rh(2) C(14) C(19) -160(1) yes
C(11) Rh(2) C(15) C(14) 118.9(9) yes
C(11) Rh(2) C(15) C(20) -119(1) yes
C(11) C(12) Rh(2) C(13) 115.8(8) yes
C(11) C(12) Rh(2) C(14) 76.5(6) yes
C(11) C(12) Rh(2) C(15) 35.8(5) yes
C(11) C(12) Rh(2) C(21) -109.8(6) yes
C(11) C(12) Rh(2) C(22) 5(1) yes
C(11) C(12) C(13) C(14) -0.1(9) yes
C(11) C(12) C(13) C(18) 176.5(9) yes
C(11) C(15) Rh(2) C(12) -36.7(6) yes
C(11) C(15) Rh(2) C(13) -79.2(6) yes
C(11) C(15) Rh(2) C(14) -118.9(9) yes
C(11) C(15) Rh(2) C(21) 20.0(9) yes
C(11) C(15) Rh(2) C(22) 130.1(6) yes
C(11) C(15) C(14) C(13) -2(1) yes
C(11) C(15) C(14) C(19) -177.3(9) yes
C(12) Rh(2) Rh(1) C(21) -39.2(5) yes
C(12) Rh(2) Rh(1) C(22) 144.1(5) yes
C(12) Rh(2) C(11) C(15) 118.9(8) yes
C(12) Rh(2) C(11) C(16) -116(1) yes
C(12) Rh(2) C(13) C(14) -115.8(8) yes
C(12) Rh(2) C(13) C(18) 122(1) yes
C(12) Rh(2) C(14) C(13) 37.7(5) yes
C(12) Rh(2) C(14) C(15) -78.0(6) yes
C(12) Rh(2) C(14) C(19) 157(1) yes
C(12) Rh(2) C(15) C(14) 82.2(6) yes
C(12) Rh(2) C(15) C(20) -156(1) yes
C(12) C(11) Rh(2) C(13) -38.4(5) yes
C(12) C(11) Rh(2) C(14) -82.8(6) yes
C(12) C(11) Rh(2) C(15) -118.9(8) yes
C(12) C(11) Rh(2) C(21) 74.9(6) yes
C(12) C(11) Rh(2) C(22) -177.3(5) yes
C(12) C(11) C(15) C(14) 2(1) yes
C(12) C(11) C(15) C(20) -175.2(9) yes
C(12) C(13) Rh(2) C(14) 115.8(8) yes
C(12) C(13) Rh(2) C(15) 79.0(6) yes
C(12) C(13) Rh(2) C(21) -52.8(6) yes
C(12) C(13) Rh(2) C(22) 134.5(6) yes
C(12) C(13) C(14) C(15) 1.7(10) yes
C(12) C(13) C(14) C(19) 176.5(9) yes
C(13) Rh(2) Rh(1) C(21) 6(1) yes
C(13) Rh(2) Rh(1) C(22) -169(1) yes
C(13) Rh(2) C(11) C(15) 80.5(6) yes
C(13) Rh(2) C(11) C(16) -155(1) yes
C(13) Rh(2) C(12) C(17) -120(1) yes
C(13) Rh(2) C(14) C(15) -115.7(8) yes
C(13) Rh(2) C(14) C(19) 119(1) yes
C(13) Rh(2) C(15) C(14) 39.7(6) yes
C(13) Rh(2) C(15) C(20) 160(1) yes
C(13) C(12) Rh(2) C(14) -39.2(5) yes
C(13) C(12) Rh(2) C(15) -80.0(6) yes
C(13) C(12) Rh(2) C(21) 134.5(6) yes
C(13) C(12) Rh(2) C(22) -110.4(8) yes
C(13) C(12) C(11) C(15) -1.5(10) yes
C(13) C(12) C(11) C(16) -175.4(8) yes
C(13) C(14) Rh(2) C(15) 115.7(8) yes
C(13) C(14) Rh(2) C(21) 23(1) yes
C(13) C(14) Rh(2) C(22) -168.6(5) yes
C(13) C(14) C(15) C(20) 175.0(10) yes
C(14) Rh(2) Rh(1) C(21) -164.9(7) yes
C(14) Rh(2) Rh(1) C(22) 18.4(7) yes
C(14) Rh(2) C(11) C(15) 36.0(6) yes
C(14) Rh(2) C(11) C(16) 160(1) yes
C(14) Rh(2) C(12) C(17) -159.8(10) yes
C(14) Rh(2) C(13) C(18) -122(1) yes
C(14) Rh(2) C(15) C(20) 121(1) yes
C(14) C(13) Rh(2) C(15) -36.8(5) yes
C(14) C(13) Rh(2) C(21) -168.6(5) yes
C(14) C(13) Rh(2) C(22) 18.6(8) yes
C(14) C(13) C(12) C(17) -178.0(9) yes
C(14) C(15) Rh(2) C(21) 139.0(6) yes
C(14) C(15) Rh(2) C(22) -111.0(6) yes
C(14) C(15) C(11) C(16) 176.1(9) yes
C(15) Rh(2) Rh(1) C(21) -124.2(5) yes
C(15) Rh(2) Rh(1) C(22) 59.1(4) yes
C(15) Rh(2) C(11) C(16) 124(1) yes
C(15) Rh(2) C(12) C(17) 159.5(10) yes
C(15) Rh(2) C(13) C(18) -158(1) yes
C(15) Rh(2) C(14) C(19) -124(1) yes
C(15) C(11) Rh(2) C(21) -166.3(6) yes
C(15) C(11) Rh(2) C(22) -58.4(7) yes
C(15) C(11) C(12) C(17) 176.4(9) yes
C(15) C(14) Rh(2) C(21) -92.3(9) yes
C(15) C(14) Rh(2) C(22) 75.7(6) yes
C(15) C(14) C(13) C(18) -174.8(9) yes
C(16) C(11) Rh(2) C(21) -41.8(9) yes
C(16) C(11) Rh(2) C(22) 66.1(10) yes
C(16) C(11) C(12) C(17) 2(1) yes
C(16) C(11) C(15) C(20) -1(1) yes
C(17) C(12) Rh(2) C(21) 13.9(9) yes
C(17) C(12) Rh(2) C(22) 129.1(9) yes
C(17) C(12) C(13) C(18) -1(1) yes
C(18) C(13) Rh(2) C(21) 69.2(10) yes
C(18) C(13) Rh(2) C(22) -103.5(10) yes
C(18) C(13) C(14) C(19) 0(1) yes
C(19) C(14) Rh(2) C(21) 143.3(9) yes
C(19) C(14) Rh(2) C(22) -48.7(10) yes
C(19) C(14) C(15) C(20) 0(1) yes
C(20) C(15) Rh(2) C(21) -99(1) yes
C(20) C(15) Rh(2) C(22) 10(1) yes
C(21) Rh(1) Rh(2) C(22) 176.7(4) yes
C(21) Rh(2) Rh(1) C(22) -176.7(4) yes
C(21) Rh(2) Rh(1) C(22) -176.7(4) yes
